data_7127040
loop_
_publ_author_name
'Sekine, Yoshihiro'
'Chen, Jian'
'Eguchi, Naoki'
'Miyasaka, Hitoshi'

_publ_section_title
;
 Fine tuning of intra-lattice electron transfers through site doping in
 tetraoxolene-bridged iron honeycomb layers.
;
_journal_issue 74
_journal_name_full 'Chemical communications (Cambridge, England)'
_journal_page_first 10867
_journal_page_last 10870
_journal_paper_doi 10.1039/d0cc03808c
_journal_volume 56
_journal_year 2020
_chemical_formula_moiety 'C18 Cl3.49 F2.51 Fe2 O12, 2(C12 H28 N)'
_chemical_formula_sum 'C42 H56 Cl3.49 F2.51 Fe2 N2 O12'
_chemical_formula_weight 1064.00
_space_group_crystal_system monoclinic
_space_group_IT_number 14
_space_group_name_Hall '-P 2yn'
_space_group_name_H-M_alt 'P 1 21/n 1'
_atom_sites_solution_hydrogens geom
_atom_sites_solution_primary dual
_audit_creation_date 2020-07-28
_audit_creation_method
;
Olex2 1.3
(compiled Nov 21 2019 18:19:11 for OlexSys, GUI svn.r6003)
;
_audit_update_record
;
2020-08-04 deposited with the CCDC.	2020-08-06 downloaded from the CCDC.
;
_cell_angle_alpha 90
_cell_angle_beta 101.168(4)
_cell_angle_gamma 90
_cell_formula_units_Z 2
_cell_length_a 10.4272(5)
_cell_length_b 21.1795(9)
_cell_length_c 12.1426(4)
_cell_measurement_reflns_used 8989
_cell_measurement_temperature 103.15
_cell_measurement_theta_max 31.1220
_cell_measurement_theta_min 1.9590
_cell_volume 2630.83(19)
_computing_cell_refinement 'CrysAlisPro 1.171.39.46 (Rigaku OD, 2018)'
_computing_data_collection 'CrysAlisPro 1.171.39.46 (Rigaku OD, 2018)'
_computing_data_reduction 'CrysAlisPro 1.171.39.46 (Rigaku OD, 2018)'
_computing_molecular_graphics 'Olex2 1.3 (Dolomanov et al., 2009)'
_computing_publication_material 'Olex2 1.3 (Dolomanov et al., 2009)'
_computing_structure_refinement 'SHELXL 2014/7 (Sheldrick, 2015)'
_computing_structure_solution 'SHELXT 2014/5 (Sheldrick, 2014)'
_diffrn_ambient_temperature 103.15
_diffrn_detector 'CCD plate'
_diffrn_measured_fraction_theta_full 0.992
_diffrn_measured_fraction_theta_max 0.978
_diffrn_measurement_details
;
List of Runs (angles in degrees, time in seconds):

  # Type    Start    End  Width  t~exp~   \w     \q     \k     \f   Frames
#--------------------------------------------------------------------------
  1  \w   -110.00  70.00   0.50   10.00    --  -20.00  45.00   0.00  360
  2  \w   -110.00  70.00   0.50   10.00    --  -20.00  45.00  90.00  360
;
_diffrn_measurement_device 'abstract diffractometer'
_diffrn_measurement_device_type 'dtrek-CrysAlisPro-abstract goniometer imported rigaku-d*trek images'
_diffrn_measurement_method '\w scans'
_diffrn_orient_matrix_type 'CrysAlisPro convention (1999,Acta A55,543-557)'
_diffrn_orient_matrix_UB_11 -0.0164912000
_diffrn_orient_matrix_UB_12 0.0137674000
_diffrn_orient_matrix_UB_13 0.0486555000
_diffrn_orient_matrix_UB_21 -0.0602989000
_diffrn_orient_matrix_UB_22 -0.0165126000
_diffrn_orient_matrix_UB_23 -0.0102803000
_diffrn_orient_matrix_UB_31 0.0299516000
_diffrn_orient_matrix_UB_32 -0.0256920000
_diffrn_orient_matrix_UB_33 0.0327323000
_diffrn_radiation_monochromator graphite
_diffrn_radiation_probe x-ray
_diffrn_radiation_type 'Mo K\a'
_diffrn_radiation_wavelength 0.71073
_diffrn_reflns_av_R_equivalents 0.0504
_diffrn_reflns_av_unetI/netI 0.0459
_diffrn_reflns_Laue_measured_fraction_full 0.992
_diffrn_reflns_Laue_measured_fraction_max 0.978
_diffrn_reflns_limit_h_max 11
_diffrn_reflns_limit_h_min -13
_diffrn_reflns_limit_k_max 24
_diffrn_reflns_limit_k_min -26
_diffrn_reflns_limit_l_max 15
_diffrn_reflns_limit_l_min -15
_diffrn_reflns_number 21256
_diffrn_reflns_point_group_measured_fraction_full 0.992
_diffrn_reflns_point_group_measured_fraction_max 0.978
_diffrn_reflns_theta_full 25.242
_diffrn_reflns_theta_max 27.499
_diffrn_reflns_theta_min 2.548
_diffrn_source 'fine-focus sealed X-ray tube'
_diffrn_source_type 'Enhance (Mo) X-ray Source'
_exptl_absorpt_coefficient_mu 0.792
_exptl_absorpt_correction_T_max 1.00000
_exptl_absorpt_correction_T_min 0.24619
_exptl_absorpt_correction_type multi-scan
_exptl_absorpt_process_details
;
CrysAlisPro 1.171.39.46 (Rigaku Oxford Diffraction, 2018)
Empirical absorption correction using spherical harmonics,
 implemented in SCALE3 ABSPACK scaling algorithm.
;
_exptl_crystal_colour black
_exptl_crystal_colour_primary black
_exptl_crystal_density_diffrn 1.343
_exptl_crystal_description hexagonal
_exptl_crystal_F_000 1104
_exptl_crystal_size_max 0.218
_exptl_crystal_size_mid 0.127
_exptl_crystal_size_min 0.037
_refine_diff_density_max 1.041
_refine_diff_density_min -0.417
_refine_diff_density_rms 0.102
_refine_ls_extinction_method none
_refine_ls_goodness_of_fit_ref 1.032
_refine_ls_hydrogen_treatment constr
_refine_ls_matrix_type full
_refine_ls_number_parameters 314
_refine_ls_number_reflns 5916
_refine_ls_number_restraints 3
_refine_ls_restrained_S_all 1.036
_refine_ls_R_factor_all 0.1005
_refine_ls_R_factor_gt 0.0642
_refine_ls_shift/su_max 0.000
_refine_ls_shift/su_mean 0.000
_refine_ls_structure_factor_coef Fsqd
_refine_ls_weighting_details 'w=1/[\s^2^(Fo^2^)+(0.1040P)^2^+1.2802P] where P=(Fo^2^+2Fc^2^)/3'
_refine_ls_weighting_scheme calc
_refine_ls_wR_factor_gt 0.1705
_refine_ls_wR_factor_ref 0.1925
_reflns_Friedel_coverage 0.000
_reflns_number_gt 3889
_reflns_number_total 5916
_reflns_threshold_expression 'I > 2\s(I)'
_cod_data_source_file d0cc03808c2.cif
_cod_data_source_block F-042-d_CCDC-2014820_R1
_cod_depositor_comments 'Adding full bibliography for 7127029--7127048.cif.'
_cod_database_code 7127040
_shelx_shelxl_version_number 2014/7
_chemical_oxdiff_formula 'C42 H56 Cl3.49 F2.51 Fe2 N2 O12'
_shelx_space_group_comment
;
The symmetry employed for this shelxl refinement is uniquely defined
by the following loop, which should always be used as a source of
symmetry information in preference to the above space-group names.
They are only intended as comments.
;
_reflns_odcompleteness_completeness 88.16
_reflns_odcompleteness_iscentric 1
_reflns_odcompleteness_theta 31.06
_olex2_refinement_description
;
1. Fixed Uiso
 At 1.2 times of:
  All C(H,H) groups
 At 1.5 times of:
  All C(H,H,H) groups
2. Restrained distances
 C3-F1
 1.33 with sigma of 0.02
 C6-F2
 1.33 with sigma of 0.02
 C8-F3
 1.33 with sigma of 0.02
3. Uiso/Uaniso restraints and constraints
Uanis(F1) = Uanis(F2)
4. Others
 Fixed Sof: Cl1(0.60666) Cl2(0.60666) Cl3(0.53178) F2(0.39334) F1(0.39334)
 F3(0.46822)
5.a Secondary CH2 refined with riding coordinates:
 C19(H19A,H19B), C16(H16A,H16B), C13(H13A,H13B), C20(H20A,H20B), C10(H10A,
 H10B), C17(H17A,H17B), C11(H11A,H11B), C14(H14A,H14B)
5.b Idealised Me refined as rotating group:
 C21(H21A,H21B,H21C), C18(H18A,H18B,H18C), C15(H15A,H15B,H15C), C12(H12A,H12B,
 H12C)
;
_olex2_submission_special_instructions 'No special instructions were received'
_oxdiff_exptl_absorpt_empirical_details
;
Empirical correction (ABSPACK) includes:
- Absorption correction using spherical harmonics
- Frame scaling
- Detector area scaling
;
_oxdiff_exptl_absorpt_empirical_full_max 4.047
_oxdiff_exptl_absorpt_empirical_full_min 0.416

loop_
_space_group_symop_operation_xyz
'x, y, z'
'-x+1/2, y+1/2, -z+1/2'
'-x, -y, -z'
'x-1/2, -y-1/2, z-1/2'

loop_
_atom_site_label
_atom_site_type_symbol
_atom_site_fract_x
_atom_site_fract_y
_atom_site_fract_z
_atom_site_U_iso_or_equiv
_atom_site_adp_type
_atom_site_occupancy
_atom_site_site_symmetry_order
_atom_site_calc_flag
_atom_site_refinement_flags_posn
_atom_site_refinement_flags_adp
_atom_site_refinement_flags_occupancy
_atom_site_disorder_assembly
_atom_site_disorder_group
Fe1 Fe 1.04708(5) 0.31520(3) 0.49494(4) 0.0420(2) Uani 1 1 d . . . . .
Cl1 Cl 0.6663(5) 0.1696(3) 0.4110(4) 0.0460(7) Uani 0.6067 1 d . . P A 2
Cl2 Cl 0.9419(4) 0.32448(19) 0.0759(3) 0.0439(6) Uani 0.6067 1 d . . P B 2
Cl3 Cl 1.3088(5) 0.5191(5) 0.5135(7) 0.0436(8) Uani 0.5318 1 d . . P C 2
O1 O 1.0188(2) 0.31430(11) 0.32860(19) 0.0413(6) Uani 1 1 d . . . . .
O3 O 0.5837(2) 0.18318(11) 0.16124(19) 0.0426(6) Uani 1 1 d . . . . .
O5 O 1.1498(2) 0.39837(12) 0.4922(2) 0.0456(6) Uani 1 1 d . . . . .
O2 O 0.9054(2) 0.25195(11) 0.46579(18) 0.0424(6) Uani 1 1 d . . . . .
O6 O 1.0967(2) 0.61691(12) 0.50608(19) 0.0438(6) Uani 1 1 d . . . . .
O4 O 0.7033(3) 0.23970(12) 0.02346(18) 0.0449(6) Uani 1 1 d . . . . .
N1 N 0.3999(3) 0.35775(17) 0.2616(3) 0.0548(9) Uani 1 1 d . . . . .
C7 C 1.0872(4) 0.44814(19) 0.4977(3) 0.0418(8) Uani 1 1 d . . . . .
C9 C 1.0601(4) 0.56067(19) 0.5040(3) 0.0419(9) Uani 1 1 d . . . . .
C4 C 0.6890(3) 0.21186(17) 0.2063(3) 0.0385(8) Uani 1 1 d . . . . .
C2 C 0.8519(3) 0.24773(16) 0.3608(3) 0.0370(8) Uani 1 1 d . . . . .
C1 C 0.9165(4) 0.28333(17) 0.2835(3) 0.0392(8) Uani 1 1 d . . . . .
C3 C 0.7409(3) 0.21309(17) 0.3200(3) 0.0392(8) Uani 1 1 d D . . . .
C5 C 0.7563(4) 0.24598(16) 0.1286(3) 0.0396(8) Uani 1 1 d . . . . .
C8 C 1.1379(3) 0.50854(19) 0.5041(3) 0.0438(8) Uani 1 1 d D . . . .
C6 C 0.8658(4) 0.28111(17) 0.1690(3) 0.0415(8) Uani 1 1 d D . . . .
C19 C 0.3999(4) 0.2878(2) 0.2376(3) 0.0569(11) Uani 1 1 d . . . . .
H19A H 0.3944 0.2820 0.1559 0.068 Uiso 1 1 calc R U . . .
H19B H 0.4847 0.2701 0.2761 0.068 Uiso 1 1 calc R U . . .
C16 C 0.4063(5) 0.3713(2) 0.3847(3) 0.0599(11) Uani 1 1 d . . . . .
H16A H 0.4202 0.4173 0.3969 0.072 Uiso 1 1 calc R U . . .
H16B H 0.3202 0.3610 0.4030 0.072 Uiso 1 1 calc R U . . .
C13 C 0.5181(5) 0.3875(2) 0.2270(4) 0.0671(13) Uani 1 1 d . . . . .
H13A H 0.5240 0.4320 0.2528 0.081 Uiso 1 1 calc R U . . .
H13B H 0.5972 0.3655 0.2670 0.081 Uiso 1 1 calc R U . . .
C20 C 0.2917(4) 0.2501(2) 0.2725(3) 0.0589(11) Uani 1 1 d . . . . .
H20A H 0.2068 0.2620 0.2252 0.071 Uiso 1 1 calc R U . . .
H20B H 0.2879 0.2598 0.3516 0.071 Uiso 1 1 calc R U . . .
C10 C 0.2735(5) 0.3862(2) 0.1971(4) 0.0685(13) Uani 1 1 d . . . . .
H10A H 0.2633 0.3736 0.1174 0.082 Uiso 1 1 calc R U . . .
H10B H 0.1997 0.3676 0.2263 0.082 Uiso 1 1 calc R U . . .
C17 C 0.5100(5) 0.3369(2) 0.4661(4) 0.0688(12) Uani 1 1 d . . . . .
H17A H 0.5975 0.3457 0.4493 0.083 Uiso 1 1 calc R U . . .
H17B H 0.4945 0.2908 0.4606 0.083 Uiso 1 1 calc R U . . .
C21 C 0.3148(5) 0.1801(2) 0.2605(4) 0.0715(13) Uani 1 1 d . . . . .
H21A H 0.3088 0.1697 0.1810 0.107 Uiso 1 1 calc R U . . .
H21B H 0.2486 0.1562 0.2903 0.107 Uiso 1 1 calc R U . . .
H21C H 0.4019 0.1690 0.3023 0.107 Uiso 1 1 calc R U . . .
C11 C 0.2632(6) 0.4568(3) 0.2022(4) 0.0827(16) Uani 1 1 d . . . . .
H11A H 0.3338 0.4765 0.1700 0.099 Uiso 1 1 calc R U . . .
H11B H 0.2732 0.4706 0.2813 0.099 Uiso 1 1 calc R U . . .
C18 C 0.5028(5) 0.3604(3) 0.5847(4) 0.0820(15) Uani 1 1 d . . . . .
H18A H 0.4126 0.3570 0.5963 0.123 Uiso 1 1 calc R U . . .
H18B H 0.5310 0.4046 0.5926 0.123 Uiso 1 1 calc R U . . .
H18C H 0.5602 0.3345 0.6406 0.123 Uiso 1 1 calc R U . . .
C14 C 0.5202(6) 0.3868(3) 0.1029(4) 0.0891(18) Uani 1 1 d . . . . .
H14A H 0.5211 0.3426 0.0763 0.107 Uiso 1 1 calc R U . . .
H14B H 0.4407 0.4076 0.0608 0.107 Uiso 1 1 calc R U . . .
C15 C 0.6400(7) 0.4209(3) 0.0823(6) 0.114(2) Uani 1 1 d . . . . .
H15A H 0.6518 0.4125 0.0055 0.171 Uiso 1 1 calc R U . . .
H15B H 0.7168 0.4060 0.1357 0.171 Uiso 1 1 calc R U . . .
H15C H 0.6292 0.4664 0.0922 0.171 Uiso 1 1 calc R U . . .
C12 C 0.1304(7) 0.4779(3) 0.1362(7) 0.131(3) Uani 1 1 d . . . . .
H12A H 0.1218 0.4649 0.0576 0.197 Uiso 1 1 calc R U . . .
H12B H 0.1234 0.5239 0.1403 0.197 Uiso 1 1 calc R U . . .
H12C H 0.0609 0.4582 0.1683 0.197 Uiso 1 1 calc R U . . .
F2 F 0.9328(14) 0.3098(6) 0.0959(10) 0.043(2) Uani 0.3933 1 d D . P B -2
F1 F 0.6753(18) 0.1826(8) 0.3965(13) 0.043(2) Uani 0.3933 1 d D . P A -2
F3 F 1.2737(9) 0.5163(10) 0.5038(16) 0.040(3) Uani 0.4682 1 d D . P C -2

loop_
_atom_site_aniso_label
_atom_site_aniso_U_11
_atom_site_aniso_U_22
_atom_site_aniso_U_33
_atom_site_aniso_U_23
_atom_site_aniso_U_13
_atom_site_aniso_U_12
Fe1 0.0419(3) 0.0536(4) 0.0281(3) 0.0001(2) 0.0009(2) 0.0011(2)
Cl1 0.0427(11) 0.071(2) 0.0227(10) 0.0140(10) 0.0027(8) -0.0119(12)
Cl2 0.0501(11) 0.0594(17) 0.0220(11) 0.0074(9) 0.0063(8) -0.0174(11)
Cl3 0.023(2) 0.0516(15) 0.0555(14) -0.0141(10) 0.0063(18) -0.008(2)
O1 0.0406(14) 0.0539(15) 0.0274(11) 0.0008(10) 0.0014(10) -0.0018(11)
O3 0.0416(15) 0.0572(15) 0.0275(12) 0.0026(10) 0.0027(10) -0.0040(12)
O5 0.0407(15) 0.0529(15) 0.0429(14) -0.0047(11) 0.0069(11) -0.0015(13)
O2 0.0458(15) 0.0550(15) 0.0246(11) 0.0028(10) 0.0025(10) -0.0018(12)
O6 0.0401(14) 0.0521(16) 0.0378(13) -0.0013(11) 0.0039(10) -0.0016(12)
O4 0.0464(15) 0.0617(16) 0.0240(11) 0.0022(10) 0.0006(10) -0.0086(12)
N1 0.056(2) 0.068(2) 0.0419(18) -0.0026(15) 0.0135(15) 0.0086(17)
C7 0.042(2) 0.053(2) 0.0291(16) -0.0051(14) 0.0026(14) 0.0022(18)
C9 0.039(2) 0.060(2) 0.0250(16) -0.0021(14) 0.0005(13) -0.0004(18)
C4 0.037(2) 0.047(2) 0.0303(16) 0.0012(14) 0.0032(14) 0.0027(16)
C2 0.0386(19) 0.0440(19) 0.0265(16) 0.0003(13) 0.0019(13) 0.0052(15)
C1 0.041(2) 0.045(2) 0.0298(16) 0.0001(14) 0.0029(14) 0.0054(16)
C3 0.039(2) 0.052(2) 0.0266(16) 0.0056(14) 0.0056(14) 0.0027(17)
C5 0.044(2) 0.050(2) 0.0242(15) 0.0013(14) 0.0046(14) 0.0024(17)
C8 0.0336(19) 0.058(2) 0.0389(19) -0.0029(16) 0.0040(14) -0.0016(18)
C6 0.043(2) 0.053(2) 0.0270(16) 0.0041(14) 0.0036(14) -0.0032(17)
C19 0.055(3) 0.070(3) 0.047(2) -0.0064(19) 0.0146(19) 0.002(2)
C16 0.061(3) 0.081(3) 0.036(2) -0.0074(19) 0.0049(18) 0.005(2)
C13 0.076(3) 0.066(3) 0.063(3) -0.006(2) 0.023(2) -0.005(2)
C20 0.051(3) 0.085(3) 0.040(2) -0.0019(19) 0.0090(18) 0.000(2)
C10 0.072(3) 0.086(3) 0.043(2) -0.005(2) -0.001(2) 0.012(3)
C17 0.068(3) 0.084(3) 0.051(3) 0.000(2) 0.001(2) 0.004(3)
C21 0.056(3) 0.087(4) 0.072(3) 0.004(2) 0.013(2) -0.010(2)
C11 0.089(4) 0.085(4) 0.065(3) 0.002(3) -0.007(3) 0.017(3)
C18 0.086(4) 0.103(4) 0.047(3) 0.002(2) -0.011(2) -0.011(3)
C14 0.126(5) 0.080(4) 0.075(3) -0.010(3) 0.052(4) -0.014(3)
C15 0.139(6) 0.090(4) 0.139(6) 0.009(4) 0.086(5) -0.013(4)
C12 0.119(6) 0.108(5) 0.141(7) 0.011(5) -0.040(5) 0.030(4)
F2 0.043(4) 0.064(6) 0.022(4) 0.013(3) 0.004(3) -0.009(3)
F1 0.043(4) 0.064(6) 0.022(4) 0.013(3) 0.004(3) -0.009(3)
F3 0.016(6) 0.052(5) 0.057(6) -0.009(4) 0.016(5) 0.000(5)

loop_
_atom_type_symbol
_atom_type_description
_atom_type_scat_dispersion_real
_atom_type_scat_dispersion_imag
_atom_type_scat_source
C C 0.0033 0.0016 'International Tables Vol C Tables 4.2.6.8 and 6.1.1.4'
H H 0.0000 0.0000 'International Tables Vol C Tables 4.2.6.8 and 6.1.1.4'
Cl Cl 0.1484 0.1585 'International Tables Vol C Tables 4.2.6.8 and 6.1.1.4'
F F 0.0171 0.0103 'International Tables Vol C Tables 4.2.6.8 and 6.1.1.4'
Fe Fe 0.3463 0.8444 'International Tables Vol C Tables 4.2.6.8 and 6.1.1.4'
N N 0.0061 0.0033 'International Tables Vol C Tables 4.2.6.8 and 6.1.1.4'
O O 0.0106 0.0060 'International Tables Vol C Tables 4.2.6.8 and 6.1.1.4'

loop_
_geom_angle_atom_site_label_1
_geom_angle_atom_site_label_2
_geom_angle_atom_site_label_3
_geom_angle
_geom_angle_site_symmetry_1
_geom_angle_site_symmetry_3
_geom_angle_publ_flag
O1 Fe1 O5 88.13(10) . . ?
O1 Fe1 O6 92.05(10) . 3_766 ?
O3 Fe1 O1 177.46(11) 4_666 . ?
O3 Fe1 O5 90.20(10) 4_666 . ?
O3 Fe1 O6 89.45(10) 4_666 3_766 ?
O5 Fe1 O6 77.62(10) . 3_766 ?
O2 Fe1 O1 81.50(10) . . ?
O2 Fe1 O3 100.61(10) . 4_666 ?
O2 Fe1 O5 161.46(10) . . ?
O2 Fe1 O6 87.39(10) . 3_766 ?
O2 Fe1 O4 101.23(11) . 4_666 ?
O4 Fe1 O1 97.34(10) 4_666 . ?
O4 Fe1 O3 80.91(10) 4_666 4_666 ?
O4 Fe1 O5 95.28(11) 4_666 . ?
O4 Fe1 O6 168.07(10) 4_666 3_766 ?
C1 O1 Fe1 112.8(2) . . ?
C4 O3 Fe1 114.0(2) . 4_565 ?
C7 O5 Fe1 116.2(2) . . ?
C2 O2 Fe1 112.9(2) . . ?
C9 O6 Fe1 116.2(2) . 3_766 ?
C5 O4 Fe1 114.4(2) . 4_565 ?
C19 N1 C16 112.1(3) . . ?
C19 N1 C13 109.0(3) . . ?
C19 N1 C10 108.8(3) . . ?
C16 N1 C13 108.2(3) . . ?
C16 N1 C10 107.5(3) . . ?
C13 N1 C10 111.2(3) . . ?
O5 C7 C9 115.3(3) . 3_766 ?
O5 C7 C8 125.9(4) . . ?
C8 C7 C9 118.8(3) . 3_766 ?
O6 C9 C7 114.5(3) . 3_766 ?
O6 C9 C8 126.1(4) . . ?
C8 C9 C7 119.3(4) . 3_766 ?
O3 C4 C3 124.9(3) . . ?
O3 C4 C5 115.8(3) . . ?
C3 C4 C5 119.3(3) . . ?
O2 C2 C1 115.6(3) . . ?
O2 C2 C3 124.3(3) . . ?
C3 C2 C1 120.1(3) . . ?
O1 C1 C2 115.9(3) . . ?
O1 C1 C6 124.7(3) . . ?
C6 C1 C2 119.4(3) . . ?
C4 C3 Cl1 119.3(3) . . ?
C4 C3 F1 120.2(8) . . ?
C2 C3 Cl1 120.2(3) . . ?
C2 C3 C4 120.5(3) . . ?
C2 C3 F1 119.1(8) . . ?
F1 C3 Cl1 5.0(10) . . ?
O4 C5 C4 114.6(3) . . ?
O4 C5 C6 125.1(3) . . ?
C6 C5 C4 120.3(3) . . ?
C7 C8 Cl3 119.2(4) . . ?
C7 C8 F3 118.5(9) . . ?
C9 C8 Cl3 119.0(4) . . ?
C9 C8 C7 121.8(3) . . ?
C9 C8 F3 119.7(9) . . ?
F3 C8 Cl3 3.8(10) . . ?
C1 C6 Cl2 119.6(3) . . ?
C5 C6 Cl2 120.1(3) . . ?
C5 C6 C1 120.4(3) . . ?
C5 C6 F2 120.1(7) . . ?
F2 C6 Cl2 5.6(8) . . ?
F2 C6 C1 119.3(7) . . ?
N1 C19 H19A 108.3 . . ?
N1 C19 H19B 108.3 . . ?
H19A C19 H19B 107.4 . . ?
C20 C19 N1 115.9(3) . . ?
C20 C19 H19A 108.3 . . ?
C20 C19 H19B 108.3 . . ?
N1 C16 H16A 108.2 . . ?
N1 C16 H16B 108.2 . . ?
H16A C16 H16B 107.3 . . ?
C17 C16 N1 116.5(4) . . ?
C17 C16 H16A 108.2 . . ?
C17 C16 H16B 108.2 . . ?
N1 C13 H13A 108.2 . . ?
N1 C13 H13B 108.2 . . ?
H13A C13 H13B 107.4 . . ?
C14 C13 N1 116.2(4) . . ?
C14 C13 H13A 108.2 . . ?
C14 C13 H13B 108.2 . . ?
C19 C20 H20A 109.6 . . ?
C19 C20 H20B 109.6 . . ?
C19 C20 C21 110.5(4) . . ?
H20A C20 H20B 108.1 . . ?
C21 C20 H20A 109.6 . . ?
C21 C20 H20B 109.6 . . ?
N1 C10 H10A 108.3 . . ?
N1 C10 H10B 108.3 . . ?
H10A C10 H10B 107.4 . . ?
C11 C10 N1 115.8(4) . . ?
C11 C10 H10A 108.3 . . ?
C11 C10 H10B 108.3 . . ?
C16 C17 H17A 110.2 . . ?
C16 C17 H17B 110.2 . . ?
C16 C17 C18 107.4(4) . . ?
H17A C17 H17B 108.5 . . ?
C18 C17 H17A 110.2 . . ?
C18 C17 H17B 110.2 . . ?
C20 C21 H21A 109.5 . . ?
C20 C21 H21B 109.5 . . ?
C20 C21 H21C 109.5 . . ?
H21A C21 H21B 109.5 . . ?
H21A C21 H21C 109.5 . . ?
H21B C21 H21C 109.5 . . ?
C10 C11 H11A 109.8 . . ?
C10 C11 H11B 109.8 . . ?
C10 C11 C12 109.5(5) . . ?
H11A C11 H11B 108.2 . . ?
C12 C11 H11A 109.8 . . ?
C12 C11 H11B 109.8 . . ?
C17 C18 H18A 109.5 . . ?
C17 C18 H18B 109.5 . . ?
C17 C18 H18C 109.5 . . ?
H18A C18 H18B 109.5 . . ?
H18A C18 H18C 109.5 . . ?
H18B C18 H18C 109.5 . . ?
C13 C14 H14A 109.8 . . ?
C13 C14 H14B 109.8 . . ?
H14A C14 H14B 108.2 . . ?
C15 C14 C13 109.5(5) . . ?
C15 C14 H14A 109.8 . . ?
C15 C14 H14B 109.8 . . ?
C14 C15 H15A 109.5 . . ?
C14 C15 H15B 109.5 . . ?
C14 C15 H15C 109.5 . . ?
H15A C15 H15B 109.5 . . ?
H15A C15 H15C 109.5 . . ?
H15B C15 H15C 109.5 . . ?
C11 C12 H12A 109.5 . . ?
C11 C12 H12B 109.5 . . ?
C11 C12 H12C 109.5 . . ?
H12A C12 H12B 109.5 . . ?
H12A C12 H12C 109.5 . . ?
H12B C12 H12C 109.5 . . ?

loop_
_geom_bond_atom_site_label_1
_geom_bond_atom_site_label_2
_geom_bond_distance
_geom_bond_site_symmetry_2
_geom_bond_publ_flag
Fe1 O1 1.984(2) . ?
Fe1 O3 1.981(2) 4_666 ?
Fe1 O5 2.065(3) . ?
Fe1 O2 1.975(3) . ?
Fe1 O6 2.076(3) 3_766 ?
Fe1 O4 1.977(3) 4_666 ?
Cl1 C3 1.734(5) . ?
Cl2 C6 1.761(4) . ?
Cl3 C8 1.777(6) . ?
O1 C1 1.281(4) . ?
O3 Fe1 1.981(2) 4_565 ?
O3 C4 1.281(4) . ?
O5 C7 1.249(4) . ?
O2 C2 1.292(4) . ?
O6 Fe1 2.076(3) 3_766 ?
O6 C9 1.250(4) . ?
O4 Fe1 1.977(3) 4_565 ?
O4 C5 1.296(4) . ?
N1 C19 1.510(6) . ?
N1 C16 1.511(5) . ?
N1 C13 1.514(5) . ?
N1 C10 1.521(6) . ?
C7 C9 1.543(5) 3_766 ?
C7 C8 1.381(5) . ?
C9 C7 1.543(5) 3_766 ?
C9 C8 1.370(6) . ?
C4 C3 1.382(4) . ?
C4 C5 1.469(5) . ?
C2 C1 1.465(5) . ?
C2 C3 1.379(5) . ?
C1 C6 1.389(4) . ?
C3 F1 1.412(11) . ?
C5 C6 1.372(5) . ?
C8 F3 1.427(10) . ?
C6 F2 1.373(9) . ?
C19 H19A 0.9900 . ?
C19 H19B 0.9900 . ?
C19 C20 1.510(6) . ?
C16 H16A 0.9900 . ?
C16 H16B 0.9900 . ?
C16 C17 1.506(6) . ?
C13 H13A 0.9900 . ?
C13 H13B 0.9900 . ?
C13 C14 1.511(6) . ?
C20 H20A 0.9900 . ?
C20 H20B 0.9900 . ?
C20 C21 1.513(6) . ?
C10 H10A 0.9900 . ?
C10 H10B 0.9900 . ?
C10 C11 1.502(7) . ?
C17 H17A 0.9900 . ?
C17 H17B 0.9900 . ?
C17 C18 1.538(6) . ?
C21 H21A 0.9800 . ?
C21 H21B 0.9800 . ?
C21 H21C 0.9800 . ?
C11 H11A 0.9900 . ?
C11 H11B 0.9900 . ?
C11 C12 1.526(8) . ?
C18 H18A 0.9800 . ?
C18 H18B 0.9800 . ?
C18 H18C 0.9800 . ?
C14 H14A 0.9900 . ?
C14 H14B 0.9900 . ?
C14 C15 1.506(7) . ?
C15 H15A 0.9800 . ?
C15 H15B 0.9800 . ?
C15 H15C 0.9800 . ?
C12 H12A 0.9800 . ?
C12 H12B 0.9800 . ?
C12 H12C 0.9800 . ?

loop_
_geom_torsion_atom_site_label_1
_geom_torsion_atom_site_label_2
_geom_torsion_atom_site_label_3
_geom_torsion_atom_site_label_4
_geom_torsion
_geom_torsion_site_symmetry_1
_geom_torsion_site_symmetry_2
_geom_torsion_site_symmetry_3
_geom_torsion_site_symmetry_4
_geom_torsion_publ_flag
Fe1 O1 C1 C2 -8.3(4) . . . . ?
Fe1 O1 C1 C6 172.4(3) . . . . ?
Fe1 O3 C4 C3 -174.7(3) 4_565 . . . ?
Fe1 O3 C4 C5 6.0(4) 4_565 . . . ?
Fe1 O5 C7 C9 -4.8(4) . . . 3_766 ?
Fe1 O5 C7 C8 175.8(3) . . . . ?
Fe1 O2 C2 C1 7.9(4) . . . . ?
Fe1 O2 C2 C3 -171.6(3) . . . . ?
Fe1 O6 C9 C7 -0.6(3) 3_766 . . 3_766 ?
Fe1 O6 C9 C8 180.0(3) 3_766 . . . ?
Fe1 O4 C5 C4 -0.8(4) 4_565 . . . ?
Fe1 O4 C5 C6 179.4(3) 4_565 . . . ?
O1 C1 C6 Cl2 -1.4(5) . . . . ?
O1 C1 C6 C5 179.3(3) . . . . ?
O1 C1 C6 F2 5.0(9) . . . . ?
O3 C4 C3 Cl1 3.9(6) . . . . ?
O3 C4 C3 C2 -177.1(3) . . . . ?
O3 C4 C3 F1 -1.7(11) . . . . ?
O3 C4 C5 O4 -3.5(5) . . . . ?
O3 C4 C5 C6 176.3(3) . . . . ?
O5 C7 C8 Cl3 -3.8(6) . . . . ?
O5 C7 C8 C9 176.5(3) . . . . ?
O5 C7 C8 F3 0.5(10) . . . . ?
O2 C2 C1 O1 0.3(5) . . . . ?
O2 C2 C1 C6 179.6(3) . . . . ?
O2 C2 C3 Cl1 -1.9(6) . . . . ?
O2 C2 C3 C4 179.1(3) . . . . ?
O2 C2 C3 F1 3.7(11) . . . . ?
O6 C9 C8 Cl3 2.6(6) . . . . ?
O6 C9 C8 C7 -177.7(3) . . . . ?
O6 C9 C8 F3 -1.7(10) . . . . ?
O4 C5 C6 Cl2 2.4(6) . . . . ?
O4 C5 C6 C1 -178.3(3) . . . . ?
O4 C5 C6 F2 -4.1(9) . . . . ?
N1 C19 C20 C21 -171.3(4) . . . . ?
N1 C16 C17 C18 177.2(4) . . . . ?
N1 C13 C14 C15 177.1(4) . . . . ?
N1 C10 C11 C12 -178.6(5) . . . . ?
C7 C9 C8 Cl3 -176.8(4) 3_766 . . . ?
C7 C9 C8 C7 2.9(5) 3_766 . . . ?
C7 C9 C8 F3 178.9(9) 3_766 . . . ?
C9 C7 C8 Cl3 176.8(4) 3_766 . . . ?
C9 C7 C8 C9 -2.9(5) 3_766 . . . ?
C9 C7 C8 F3 -178.9(9) 3_766 . . . ?
C4 C5 C6 Cl2 -177.4(3) . . . . ?
C4 C5 C6 C1 1.9(5) . . . . ?
C4 C5 C6 F2 176.1(8) . . . . ?
C2 C1 C6 Cl2 179.3(3) . . . . ?
C2 C1 C6 C5 0.1(5) . . . . ?
C2 C1 C6 F2 -174.3(8) . . . . ?
C1 C2 C3 Cl1 178.6(4) . . . . ?
C1 C2 C3 C4 -0.4(5) . . . . ?
C1 C2 C3 F1 -175.8(10) . . . . ?
C3 C4 C5 O4 177.1(3) . . . . ?
C3 C4 C5 C6 -3.1(5) . . . . ?
C3 C2 C1 O1 179.8(3) . . . . ?
C3 C2 C1 C6 -0.9(5) . . . . ?
C5 C4 C3 Cl1 -176.7(4) . . . . ?
C5 C4 C3 C2 2.3(5) . . . . ?
C5 C4 C3 F1 177.6(10) . . . . ?
C19 N1 C16 C17 49.1(5) . . . . ?
C19 N1 C13 C14 65.9(5) . . . . ?
C19 N1 C10 C11 -174.1(4) . . . . ?
C16 N1 C19 C20 57.3(5) . . . . ?
C16 N1 C13 C14 -172.0(4) . . . . ?
C16 N1 C10 C11 64.3(5) . . . . ?
C13 N1 C19 C20 177.1(4) . . . . ?
C13 N1 C16 C17 -71.1(5) . . . . ?
C13 N1 C10 C11 -54.0(5) . . . . ?
C10 N1 C19 C20 -61.5(4) . . . . ?
C10 N1 C16 C17 168.6(4) . . . . ?
C10 N1 C13 C14 -54.1(5) . . . . ?
